data_4025372
loop_
_publ_author_name
'Todd W. Hudnall'
'Eric J. Moorhead'
'Dmitry G. Gusev'
'Christopher W. Bielawski'

_publ_section_title
;
 N,N'-Diamidoketenimines via Coupling of Isocyanides to an N-Heterocyclic
 Carbene
;
_journal_name_full 'Journal of Organic Chemistry'
_journal_page_first 2763
_journal_page_last 2766
_journal_paper_doi 10.1021/jo100427g
_journal_volume 75
_journal_year 2010
_chemical_formula_moiety N,N-(Dipp)-2,4-Oxo-3,3-(Me2)-1-CN-(C6H11)
_chemical_formula_sum 'C37 H51 N3 O2'
_chemical_formula_weight 569.81
_chemical_name_common 6-KetoDipp-Cy-isocyanide
_chemical_name_systematic
; 
 ? 
;
_space_group_IT_number 62
_symmetry_cell_setting orthorhombic
_symmetry_space_group_name_Hall '-P 2ac 2n'
_symmetry_space_group_name_H-M 'P n m a'
_atom_sites_solution_hydrogens geom
_atom_sites_solution_primary direct
_atom_sites_solution_secondary difmap
_audit_creation_method SHELXL-97
_cell_angle_alpha 90.00
_cell_angle_beta 90.00
_cell_angle_gamma 90.00
_cell_formula_units_Z 4
_cell_length_a 19.864(4)
_cell_length_b 17.853(4)
_cell_length_c 9.782(2)
_cell_measurement_temperature 150(2)
_cell_volume 3469.0(13)
_computing_cell_refinement 'Collect software, Nonius B.V. 1998'
_computing_data_collection 'Collect software, Nonius B.V. 1998'
_computing_data_reduction 'DENZO and Scalepack (Otwinoski and Minor, 1997)'
_computing_structure_refinement 'SHELXL-97 (Sheldrick, 1997)'
_computing_structure_solution 'SHELXS-97 (Sheldrick, 1990)'
_diffrn_ambient_temperature 150(2)
_diffrn_measured_fraction_theta_full 0.982
_diffrn_measured_fraction_theta_max 0.982
_diffrn_measurement_device_type 'CCD area detector'
_diffrn_measurement_method 'omega scans'
_diffrn_radiation_monochromator graphite
_diffrn_radiation_source 'fine-focus sealed tube'
_diffrn_radiation_type MoK\a
_diffrn_radiation_wavelength 0.71073
_diffrn_reflns_av_R_equivalents 0.0207
_diffrn_reflns_av_sigmaI/netI 0.0316
_diffrn_reflns_limit_h_max 23
_diffrn_reflns_limit_h_min -23
_diffrn_reflns_limit_k_max 21
_diffrn_reflns_limit_k_min -21
_diffrn_reflns_limit_l_max 11
_diffrn_reflns_limit_l_min -11
_diffrn_reflns_number 5648
_diffrn_reflns_theta_full 25.00
_diffrn_reflns_theta_max 25.00
_diffrn_reflns_theta_min 2.28
_exptl_absorpt_coefficient_mu 0.067
_exptl_absorpt_correction_type none
_exptl_absorpt_process_details none
_exptl_crystal_colour yellow
_exptl_crystal_density_diffrn 1.091
_exptl_crystal_density_method 'not measured'
_exptl_crystal_description block
_exptl_crystal_F_000 1240
_exptl_crystal_size_max .221
_exptl_crystal_size_mid .183
_exptl_crystal_size_min .150
_refine_diff_density_max 0.608
_refine_diff_density_min -0.253
_refine_diff_density_rms 0.042
_refine_ls_extinction_method none
_refine_ls_goodness_of_fit_ref 1.006
_refine_ls_hydrogen_treatment constr
_refine_ls_matrix_type full
_refine_ls_number_parameters 202
_refine_ls_number_reflns 3107
_refine_ls_number_restraints 12
_refine_ls_restrained_S_all 1.068
_refine_ls_R_factor_all 0.0778
_refine_ls_R_factor_gt 0.0587
_refine_ls_shift/su_max 0.001
_refine_ls_shift/su_mean 0.000
_refine_ls_structure_factor_coef Fsqd
_refine_ls_weighting_details 'calc w=1/[\s^2^(Fo^2^)+(0.0012P)^2^+4.2488P] where P=(Fo^2^+2Fc^2^)/3'
_refine_ls_weighting_scheme calc
_refine_ls_wR_factor_gt 0.1101
_refine_ls_wR_factor_ref 0.1196
_reflns_number_gt 2408
_reflns_number_total 3107
_reflns_threshold_expression >2sigma(I)
_cod_data_source_file jo100427g_si_003_3.cif
_cod_data_source_block 2c
_cod_depositor_comments
;
The following automatic conversions were performed:

'_symmetry_cell_setting' value 'Orthorhombic' changed to
'orthorhombic' according to the built-in table from CIF Core
dictionary named 'cif_core.dic' version 2.4.1 from 2010-06-29.

Automatic conversion script
Id: cif_fix_values 1646 2011-03-28 12:23:43Z adriana 
;
_cod_original_cell_volume 3469.1(12)
_cod_database_code 4025372

loop_
_symmetry_equiv_pos_as_xyz
'x, y, z'
'-x+1/2, -y, z+1/2'
'-x, y+1/2, -z'
'x+1/2, -y+1/2, -z+1/2'
'-x, -y, -z'
'x-1/2, y, -z-1/2'
'x, -y-1/2, z'
'-x-1/2, y-1/2, z-1/2'

loop_
_atom_site_label
_atom_site_type_symbol
_atom_site_fract_x
_atom_site_fract_y
_atom_site_fract_z
_atom_site_U_iso_or_equiv
_atom_site_adp_type
_atom_site_occupancy
_atom_site_symmetry_multiplicity
_atom_site_calc_flag
_atom_site_refinement_flags
_atom_site_disorder_assembly
_atom_site_disorder_group
N1 N 0.18091(8) 0.18255(8) 0.20871(17) 0.0246(4) Uani 1 1 d . . .
O1 O 0.22948(9) 0.11828(9) 0.37934(18) 0.0519(5) Uani 1 1 d . . .
C7 C 0.15449(10) 0.11423(10) 0.1479(2) 0.0278(5) Uani 1 1 d . . .
C1 C 0.16547(14) 0.2500 0.1402(3) 0.0275(7) Uani 1 2 d S . .
C3 C 0.21846(11) 0.17825(12) 0.3246(2) 0.0316(5) Uani 1 1 d . . .
N2 N 0.11608(18) 0.2500 -0.0993(3) 0.0539(8) Uani 1 2 d S . .
C4 C 0.24685(18) 0.2500 0.3832(4) 0.0426(9) Uani 1 2 d S . .
C11 C 0.06723(12) 0.02308(12) 0.1327(3) 0.0449(6) Uani 1 1 d . . .
H11A H 0.0253 0.0047 0.1586 0.054 Uiso 1 1 calc R . .
C16 C 0.05043(12) 0.12939(13) 0.2989(3) 0.0411(6) Uani 1 1 d . . .
H16A H 0.0715 0.1783 0.3150 0.049 Uiso 1 1 calc R . .
C12 C 0.09125(11) 0.08931(11) 0.1907(2) 0.0331(5) Uani 1 1 d . . .
C2 C 0.1371(2) 0.2500 0.0208(4) 0.0452(9) Uani 1 2 d S . .
C19 C 0.0452(2) 0.2500 -0.1247(4) 0.0497(9) Uani 1 2 d S . .
H19A H 0.0215 0.2500 -0.0391 0.060 Uiso 1 2 d SR . .
C8 C 0.19283(11) 0.07715(12) 0.0495(2) 0.0350(5) Uani 1 1 d . . .
C9 C 0.16667(13) 0.01092(13) -0.0036(3) 0.0452(6) Uani 1 1 d . . .
H9A H 0.1913 -0.0159 -0.0679 0.054 Uiso 1 1 calc R . .
C10 C 0.10489(13) -0.01529(13) 0.0377(3) 0.0505(7) Uani 1 1 d . . .
H10A H 0.0883 -0.0596 0.0009 0.061 Uiso 1 1 calc R . .
C21 C -0.04657(15) 0.18031(16) -0.2489(3) 0.0629(8) Uani 1 1 d . . .
H21A H -0.0556 0.1365 -0.3047 0.075 Uiso 1 1 calc R . .
H21B H -0.0751 0.1778 -0.1686 0.075 Uiso 1 1 calc R . .
C13 C 0.26125(12) 0.10516(14) 0.0025(3) 0.0444(6) Uani 1 1 d . . .
H13A H 0.2669 0.1566 0.0356 0.053 Uiso 1 1 calc R . .
C20 C 0.02666(15) 0.17981(15) -0.2052(3) 0.0572(8) Uani 1 1 d . . .
H20A H 0.0551 0.1764 -0.2856 0.069 Uiso 1 1 calc R . .
H20B H 0.0351 0.1360 -0.1491 0.069 Uiso 1 1 calc R . .
C18 C -0.02206(13) 0.14317(16) 0.2545(3) 0.0592(8) Uani 1 1 d . . .
H18A H -0.0224 0.1706 0.1701 0.089 Uiso 1 1 calc R . .
H18B H -0.0450 0.1715 0.3236 0.089 Uiso 1 1 calc R . .
H18C H -0.0445 0.0960 0.2417 0.089 Uiso 1 1 calc R . .
C15 C 0.31673(13) 0.05792(18) 0.0630(4) 0.0685(9) Uani 1 1 d . . .
H15A H 0.3596 0.0764 0.0324 0.103 Uiso 1 1 calc R . .
H15B H 0.3113 0.0069 0.0342 0.103 Uiso 1 1 calc R . .
H15C H 0.3147 0.0605 0.1609 0.103 Uiso 1 1 calc R . .
C17 C 0.05195(18) 0.08621(19) 0.4328(3) 0.0745(10) Uani 1 1 d . . .
H17A H 0.0978 0.0779 0.4597 0.112 Uiso 1 1 calc R . .
H17B H 0.0297 0.0389 0.4210 0.112 Uiso 1 1 calc R . .
H17C H 0.0293 0.1146 0.5023 0.112 Uiso 1 1 calc R . .
C22 C -0.0632(2) 0.2500 -0.3291(5) 0.0627(11) Uani 1 2 d S . .
H22A H -0.1103 0.2500 -0.3514 0.075 Uiso 1 2 d SR . .
H22B H -0.0382 0.2500 -0.4131 0.075 Uiso 1 2 d SR . .
C14 C 0.26650(16) 0.1062(2) -0.1527(3) 0.0821(11) Uani 1 1 d . . .
H14A H 0.3101 0.1243 -0.1790 0.123 Uiso 1 1 calc R . .
H14B H 0.2324 0.1385 -0.1895 0.123 Uiso 1 1 calc R . .
H14C H 0.2603 0.0563 -0.1874 0.123 Uiso 1 1 calc R . .
C6 C 0.3228(2) 0.2500 0.3449(8) 0.107(2) Uani 1 2 d SU . .
H6A H 0.3441 0.2061 0.3816 0.161 Uiso 1 1 d R . .
H6B H 0.3272 0.2500 0.2472 0.161 Uiso 1 2 d SR . .
C5 C 0.2381(4) 0.2500 0.5345(5) 0.116(2) Uani 1 2 d SU . .
H5A H 0.1908 0.2500 0.5543 0.174 Uiso 1 2 d SR . .
H5B H 0.2585 0.2061 0.5731 0.174 Uiso 1 1 d R . .

loop_
_atom_site_aniso_label
_atom_site_aniso_U_11
_atom_site_aniso_U_22
_atom_site_aniso_U_33
_atom_site_aniso_U_23
_atom_site_aniso_U_13
_atom_site_aniso_U_12
N1 0.0268(9) 0.0164(8) 0.0306(10) 0.0006(7) -0.0007(7) 0.0005(7)
O1 0.0702(12) 0.0311(9) 0.0542(11) 0.0104(8) -0.0205(10) 0.0080(8)
C7 0.0314(11) 0.0160(9) 0.0360(12) -0.0001(9) -0.0030(10) 0.0010(8)
C1 0.0274(15) 0.0184(14) 0.0368(18) 0.000 -0.0023(14) 0.000
C3 0.0312(12) 0.0273(11) 0.0362(12) 0.0027(10) -0.0007(10) 0.0052(9)
N2 0.071(2) 0.0377(17) 0.053(2) 0.000 -0.0129(18) 0.000
C4 0.046(2) 0.0340(18) 0.048(2) 0.000 -0.0235(18) 0.000
C11 0.0380(13) 0.0281(12) 0.0686(18) -0.0044(12) 0.0048(13) -0.0077(10)
C16 0.0367(13) 0.0333(12) 0.0532(15) -0.0055(11) 0.0117(12) -0.0062(10)
C12 0.0333(12) 0.0229(10) 0.0431(13) 0.0003(10) 0.0013(10) -0.0010(9)
C2 0.070(3) 0.0202(16) 0.045(2) 0.000 -0.027(2) 0.000
C19 0.063(2) 0.046(2) 0.041(2) 0.000 -0.0060(19) 0.000
C8 0.0373(12) 0.0238(11) 0.0439(13) -0.0023(10) 0.0025(11) 0.0038(9)
C9 0.0515(15) 0.0301(12) 0.0540(15) -0.0144(12) 0.0048(13) 0.0061(11)
C10 0.0544(16) 0.0259(12) 0.0713(18) -0.0147(13) -0.0013(14) -0.0062(11)
C21 0.0639(18) 0.0572(17) 0.0675(19) -0.0034(16) -0.0095(16) -0.0073(15)
C13 0.0416(14) 0.0381(13) 0.0535(16) -0.0086(12) 0.0131(12) 0.0011(11)
C20 0.0664(18) 0.0447(15) 0.0605(18) -0.0004(14) -0.0189(15) -0.0012(14)
C18 0.0407(15) 0.0644(18) 0.073(2) -0.0103(16) 0.0131(14) 0.0055(13)
C15 0.0402(16) 0.075(2) 0.090(2) -0.0072(19) -0.0030(16) -0.0001(15)
C17 0.086(2) 0.081(2) 0.0570(19) 0.0070(17) 0.0184(17) 0.0175(19)
C22 0.048(2) 0.071(3) 0.069(3) 0.000 -0.016(2) 0.000
C14 0.0557(19) 0.132(3) 0.059(2) 0.008(2) 0.0189(16) -0.013(2)
C6 0.042(2) 0.073(3) 0.206(6) 0.000 -0.029(3) 0.000
C5 0.240(7) 0.060(3) 0.049(3) 0.000 -0.039(4) 0.000

loop_
_atom_type_symbol
_atom_type_description
_atom_type_scat_dispersion_real
_atom_type_scat_dispersion_imag
_atom_type_scat_source
C C 0.0033 0.0016 'International Tables Vol C Tables 4.2.6.8 and 6.1.1.4'
H H 0.0000 0.0000 'International Tables Vol C Tables 4.2.6.8 and 6.1.1.4'
N N 0.0061 0.0033 'International Tables Vol C Tables 4.2.6.8 and 6.1.1.4'
O O 0.0106 0.0060 'International Tables Vol C Tables 4.2.6.8 and 6.1.1.4'

loop_
_geom_angle_atom_site_label_1
_geom_angle_atom_site_label_2
_geom_angle_atom_site_label_3
_geom_angle
_geom_angle_site_symmetry_1
_geom_angle_site_symmetry_3
_geom_angle_publ_flag
C3 N1 C1 124.28(18) . . ?
C3 N1 C7 119.45(16) . . ?
C1 N1 C7 116.27(17) . . ?
C8 C7 C12 123.16(19) . . ?
C8 C7 N1 118.89(18) . . ?
C12 C7 N1 117.95(18) . . ?
C2 C1 N1 121.45(12) . . ?
C2 C1 N1 121.45(12) . 7_565 ?
N1 C1 N1 117.1(2) . 7_565 ?
O1 C3 N1 121.0(2) . . ?
O1 C3 C4 120.8(2) . . ?
N1 C3 C4 118.21(19) . . ?
C2 N2 C19 119.6(4) . . ?
C5 C4 C3 109.4(2) . . ?
C5 C4 C3 109.4(2) . 7_565 ?
C3 C4 C3 115.8(3) . 7_565 ?
C5 C4 C6 110.6(5) . . ?
C3 C4 C6 105.7(2) . . ?
C3 C4 C6 105.7(2) 7_565 . ?
C10 C11 C12 120.7(2) . . ?
C10 C11 H11A 119.6 . . ?
C12 C11 H11A 119.6 . . ?
C12 C16 C17 110.6(2) . . ?
C12 C16 C18 112.5(2) . . ?
C17 C16 C18 110.3(2) . . ?
C12 C16 H16A 107.7 . . ?
C17 C16 H16A 107.7 . . ?
C18 C16 H16A 107.7 . . ?
C11 C12 C7 117.1(2) . . ?
C11 C12 C16 120.1(2) . . ?
C7 C12 C16 122.76(19) . . ?
N2 C2 C1 173.9(4) . . ?
N2 C19 C20 109.1(2) . . ?
N2 C19 C20 109.1(2) . 7_565 ?
C20 C19 C20 110.5(3) . 7_565 ?
N2 C19 H19A 109.3 . . ?
C20 C19 H19A 109.4 . . ?
C20 C19 H19A 109.4 7_565 . ?
C9 C8 C7 117.2(2) . . ?
C9 C8 C13 120.0(2) . . ?
C7 C8 C13 122.75(19) . . ?
C10 C9 C8 120.9(2) . . ?
C10 C9 H9A 119.6 . . ?
C8 C9 H9A 119.6 . . ?
C9 C10 C11 121.0(2) . . ?
C9 C10 H10A 119.5 . . ?
C11 C10 H10A 119.5 . . ?
C22 C21 C20 111.2(3) . . ?
C22 C21 H21A 109.4 . . ?
C20 C21 H21A 109.4 . . ?
C22 C21 H21B 109.4 . . ?
C20 C21 H21B 109.4 . . ?
H21A C21 H21B 108.0 . . ?
C15 C13 C14 110.3(2) . . ?
C15 C13 C8 110.6(2) . . ?
C14 C13 C8 111.5(2) . . ?
C15 C13 H13A 108.1 . . ?
C14 C13 H13A 108.1 . . ?
C8 C13 H13A 108.1 . . ?
C21 C20 C19 111.8(3) . . ?
C21 C20 H20A 109.2 . . ?
C19 C20 H20A 109.2 . . ?
C21 C20 H20B 109.2 . . ?
C19 C20 H20B 109.2 . . ?
H20A C20 H20B 107.9 . . ?
C16 C18 H18A 109.5 . . ?
C16 C18 H18B 109.5 . . ?
H18A C18 H18B 109.5 . . ?
C16 C18 H18C 109.5 . . ?
H18A C18 H18C 109.5 . . ?
H18B C18 H18C 109.5 . . ?
C13 C15 H15A 109.5 . . ?
C13 C15 H15B 109.5 . . ?
H15A C15 H15B 109.5 . . ?
C13 C15 H15C 109.5 . . ?
H15A C15 H15C 109.5 . . ?
H15B C15 H15C 109.5 . . ?
C16 C17 H17A 109.5 . . ?
C16 C17 H17B 109.5 . . ?
H17A C17 H17B 109.5 . . ?
C16 C17 H17C 109.5 . . ?
H17A C17 H17C 109.5 . . ?
H17B C17 H17C 109.5 . . ?
C21 C22 C21 111.2(4) 7_565 . ?
C21 C22 H22A 109.4 7_565 . ?
C21 C22 H22A 109.4 . . ?
C21 C22 H22B 109.4 7_565 . ?
C21 C22 H22B 109.4 . . ?
H22A C22 H22B 108.0 . . ?
C13 C14 H14A 109.5 . . ?
C13 C14 H14B 109.5 . . ?
H14A C14 H14B 109.5 . . ?
C13 C14 H14C 109.5 . . ?
H14A C14 H14C 109.5 . . ?
H14B C14 H14C 109.5 . . ?
C4 C6 H6A 109.7 . . ?
C4 C6 H6B 109.1 . . ?
H6A C6 H6B 109.5 . . ?
C4 C5 H5A 108.3 . . ?
C4 C5 H5B 110.0 . . ?
H5A C5 H5B 109.5 . . ?

loop_
_geom_bond_atom_site_label_1
_geom_bond_atom_site_label_2
_geom_bond_distance
_geom_bond_site_symmetry_2
_geom_bond_publ_flag
N1 C3 1.360(3) . ?
N1 C1 1.412(2) . ?
N1 C7 1.455(2) . ?
O1 C3 1.217(3) . ?
C7 C8 1.395(3) . ?
C7 C12 1.397(3) . ?
C1 C2 1.297(4) . ?
C1 N1 1.412(2) 7_565 ?
C3 C4 1.512(3) . ?
N2 C2 1.248(4) . ?
N2 C19 1.430(5) . ?
C4 C5 1.490(6) . ?
C4 C3 1.512(3) 7_565 ?
C4 C6 1.555(6) . ?
C11 C10 1.376(3) . ?
C11 C12 1.396(3) . ?
C11 H11A 0.9300 . ?
C16 C12 1.513(3) . ?
C16 C17 1.521(4) . ?
C16 C18 1.524(3) . ?
C16 H16A 0.9800 . ?
C19 C20 1.525(3) . ?
C19 C20 1.525(3) 7_565 ?
C19 H19A 0.9600 . ?
C8 C9 1.392(3) . ?
C8 C13 1.519(3) . ?
C9 C10 1.374(3) . ?
C9 H9A 0.9300 . ?
C10 H10A 0.9300 . ?
C21 C22 1.508(4) . ?
C21 C20 1.516(4) . ?
C21 H21A 0.9700 . ?
C21 H21B 0.9700 . ?
C13 C15 1.508(4) . ?
C13 C14 1.522(4) . ?
C13 H13A 0.9800 . ?
C20 H20A 0.9700 . ?
C20 H20B 0.9700 . ?
C18 H18A 0.9600 . ?
C18 H18B 0.9600 . ?
C18 H18C 0.9600 . ?
C15 H15A 0.9600 . ?
C15 H15B 0.9600 . ?
C15 H15C 0.9600 . ?
C17 H17A 0.9600 . ?
C17 H17B 0.9600 . ?
C17 H17C 0.9600 . ?
C22 C21 1.508(4) 7_565 ?
C22 H22A 0.9601 . ?
C22 H22B 0.9599 . ?
C14 H14A 0.9600 . ?
C14 H14B 0.9600 . ?
C14 H14C 0.9600 . ?
C6 H6A 0.9596 . ?
C6 H6B 0.9595 . ?
C5 H5A 0.9600 . ?
C5 H5B 0.9600 . ?
